data_4336448
loop_
_publ_author_name
'Hakikulla H. Shah'
'Rayya A. Al-Balushi'
'Mohammed K. Al-Suti'
'Muhammad S. Khan'
'Christopher H. Woodall'
'Anna L. Sudlow'
'Paul R. Raithby'
'Gabriele Kociok-K\"ohn'
'Kieran C. Molloy'
'Frank Marken'

_publ_section_title
;
 New Multi-Ferrocenyl- and Multi-Ferricenyl- Materials via
 Coordination-Driven Self-Assembly and via Charge-Driven
 Electro-Crystallization
;
_journal_name_full 'Inorganic Chemistry'
_journal_page_first 12012
_journal_page_last 12022
_journal_paper_doi 10.1021/ic401803p
_journal_volume 52
_journal_year 2013
_chemical_formula_moiety 'C68 H52 Cu4 Fe4 I4 N4, 2(C H Cl3)'
_chemical_formula_sum 'C70 H54 Cl6 Cu4 Fe4 I4 N4'
_chemical_formula_weight 2149.07
_chemical_name_systematic
;
 ?
;
_space_group_crystal_system monoclinic
_space_group_IT_number 15
_space_group_name_Hall '-C 2yc'
_space_group_name_H-M_alt 'C 1 2/c 1'
_symmetry_space_group_name_Hall '-C 2yc'
_symmetry_space_group_name_H-M 'C 1 2/c 1'
_atom_sites_solution_hydrogens geom
_atom_sites_solution_primary direct
_atom_sites_solution_secondary difmap
_audit_conform_dict_location ftp://ftp.iucr.org/pub/cif_core.dic
_audit_conform_dict_name cif_core.dic
_audit_conform_dict_version 2.4
_audit_creation_date 2011-11-26T19:11:12-00:00
_audit_creation_method 'WinGX routine CIF_UPDATE'
_cell_angle_alpha 90
_cell_angle_beta 111.970(3)
_cell_angle_gamma 90
_cell_formula_units_Z 4
_cell_length_a 25.2705(7)
_cell_length_b 9.8792(2)
_cell_length_c 31.8663(8)
_cell_measurement_reflns_used 12851
_cell_measurement_temperature 150(2)
_cell_measurement_theta_max 29.6078
_cell_measurement_theta_min 2.7878
_cell_volume 7377.8(4)
_computing_structure_refinement 'SHELXL-97 (Sheldrick, 1997)'
_computing_structure_solution 'SHELXS-97 (Sheldrick, 1990)'
_diffrn_ambient_temperature 150(2)
_diffrn_measured_fraction_theta_full 0.998
_diffrn_measured_fraction_theta_max 0.887
_diffrn_measurement_device_type 'Xcalibur, Atlas, Gemini ultra'
_diffrn_measurement_method '\w scans'
_diffrn_radiation_monochromator graphite
_diffrn_radiation_source 'Enhance (Mo) x-ray Source'
_diffrn_radiation_type 'Mo K\a'
_diffrn_radiation_wavelength 0.71073
_diffrn_reflns_av_R_equivalents 0.0414
_diffrn_reflns_av_unetI/netI 0.0467
_diffrn_reflns_limit_h_max 34
_diffrn_reflns_limit_h_min -35
_diffrn_reflns_limit_k_max 13
_diffrn_reflns_limit_k_min -13
_diffrn_reflns_limit_l_max 41
_diffrn_reflns_limit_l_min -40
_diffrn_reflns_number 36127
_diffrn_reflns_theta_full 25.00
_diffrn_reflns_theta_max 29.67
_diffrn_reflns_theta_min 2.79
_diffrn_standards_decay_% 0
_diffrn_standards_interval_count 0
_diffrn_standards_interval_time 0
_diffrn_standards_number 0
_exptl_absorpt_coefficient_mu 3.827
_exptl_absorpt_correction_T_max 1.00000
_exptl_absorpt_correction_T_min 0.76374
_exptl_absorpt_correction_type multi-scan
_exptl_absorpt_process_details
;
CrysAlisPro, Agilent Technologies,
Version 1.171.35.15 (release 03-08-2011 CrysAlis171 .NET)
(compiled Aug  3 2011,13:03:54)
empirical absorption correction using spherical harmonics,
 implemented in SCALE3 ABSPACK scaling algorithm.
;
_exptl_crystal_colour red
_exptl_crystal_density_diffrn 1.935
_exptl_crystal_description prism
_exptl_crystal_F_000 4144
_exptl_crystal_size_max 0.2
_exptl_crystal_size_mid 0.1
_exptl_crystal_size_min 0.05
_refine_diff_density_max 1.281
_refine_diff_density_min -1.258
_refine_diff_density_rms 0.123
_refine_ls_extinction_method none
_refine_ls_goodness_of_fit_ref 0.850
_refine_ls_hydrogen_treatment constr
_refine_ls_matrix_type full
_refine_ls_number_parameters 443
_refine_ls_number_reflns 9262
_refine_ls_number_restraints 24
_refine_ls_restrained_S_all 0.855
_refine_ls_R_factor_all 0.0665
_refine_ls_R_factor_gt 0.0388
_refine_ls_shift/su_max 0.001
_refine_ls_shift/su_mean 0.000
_refine_ls_structure_factor_coef Fsqd
_refine_ls_weighting_details 'calc w=1/[\s^2^(Fo^2^)+(0.0276P)^2^+27.0909P] where P=(Fo^2^+2Fc^2^)/3'
_refine_ls_weighting_scheme calc
_refine_ls_wR_factor_gt 0.1094
_refine_ls_wR_factor_ref 0.1281
_reflns_number_gt 6818
_reflns_number_total 9262
_reflns_threshold_expression >2sigma(I)
_cod_data_source_file ic401803p_si_001_2.cif
_cod_data_source_block 228
_cod_original_cell_volume 7377.8(3)
_cod_database_code 4336448

loop_
_symmetry_equiv_pos_as_xyz
'x, y, z'
'-x, y, -z+1/2'
'x+1/2, y+1/2, z'
'-x+1/2, y+1/2, -z+1/2'
'-x, -y, -z'
'x, -y, z-1/2'
'-x+1/2, -y+1/2, -z'
'x+1/2, -y+1/2, z-1/2'

loop_
_atom_site_label
_atom_site_type_symbol
_atom_site_fract_x
_atom_site_fract_y
_atom_site_fract_z
_atom_site_U_iso_or_equiv
_atom_site_adp_type
_atom_site_occupancy
_atom_site_symmetry_multiplicity
_atom_site_calc_flag
_atom_site_refinement_flags
_atom_site_disorder_assembly
_atom_site_disorder_group
Fe2 Fe 0.39632(3) 0.13964(7) 0.03312(2) 0.02353(15) Uani 1 1 d . . .
Fe1 Fe 0.17187(3) 1.93130(7) 0.07633(2) 0.02793(16) Uani 1 1 d . . .
Cu1 Cu 0.44701(2) 1.16388(6) 0.22293(2) 0.03006(15) Uani 1 1 d . . .
Cu2 Cu 0.51542(3) 0.96120(6) 0.21594(2) 0.03082(15) Uani 1 1 d . . .
C1 C 0.1492(2) 2.0805(6) 0.11104(18) 0.0383(12) Uani 1 1 d . . .
H1 H 0.1099 2.1178 0.1035 0.046 Uiso 1 1 calc R . .
C2 C 0.1733(3) 1.9686(7) 0.13994(19) 0.0464(14) Uani 1 1 d . . .
H2 H 0.1537 1.9134 0.1561 0.056 Uiso 1 1 calc R . .
C3 C 0.2290(3) 1.9482(6) 0.14170(19) 0.0452(14) Uani 1 1 d . . .
H3 H 0.2562 1.8767 0.1595 0.054 Uiso 1 1 calc R . .
C4 C 0.2397(2) 2.0470(6) 0.11335(19) 0.0417(13) Uani 1 1 d . . .
H4 H 0.2759 2.0574 0.1079 0.05 Uiso 1 1 calc R . .
C5 C 0.1904(2) 2.1293(6) 0.09465(18) 0.0380(12) Uani 1 1 d . . .
H5 H 0.1857 2.2075 0.0736 0.046 Uiso 1 1 calc R . .
C6 C 0.1006(2) 1.8608(6) 0.02457(18) 0.0362(12) Uani 1 1 d . . .
H6 H 0.0607 1.893 0.0174 0.043 Uiso 1 1 calc R . .
C7 C 0.1280(2) 1.7558(6) 0.0552(2) 0.0403(13) Uani 1 1 d . . .
H7 H 0.1105 1.6998 0.0727 0.048 Uiso 1 1 calc R . .
C8 C 0.1853(2) 1.7436(5) 0.05659(18) 0.0350(12) Uani 1 1 d . . .
C9 C 0.1920(2) 1.8447(6) 0.02628(18) 0.0368(12) Uani 1 1 d . . .
H9 H 0.2272 1.8619 0.0198 0.044 Uiso 1 1 calc R . .
C10 C 0.1393(2) 1.9154(5) 0.00723(18) 0.0350(12) Uani 1 1 d . . .
H10 H 0.1315 1.9928 -0.0145 0.042 Uiso 1 1 calc R . .
C11 C 0.2288(2) 1.6557(6) 0.0848(2) 0.0407(13) Uani 1 1 d . . .
C12 C 0.2652(2) 1.5835(6) 0.1090(2) 0.0407(13) Uani 1 1 d . . .
C13 C 0.3074(2) 1.4937(5) 0.13775(17) 0.0333(11) Uani 1 1 d . . .
C14 C 0.2918(2) 1.3739(6) 0.1535(2) 0.0394(12) Uani 1 1 d . . .
H14 H 0.2527 1.3537 0.1465 0.047 Uiso 1 1 calc R . .
C15 C 0.3332(2) 1.2860(5) 0.17896(17) 0.0311(11) Uani 1 1 d . . .
H15 H 0.3217 1.2048 0.1891 0.037 Uiso 1 1 calc R . .
C16 C 0.4042(2) 1.4259(5) 0.17692(18) 0.0337(11) Uani 1 1 d . . .
H16 H 0.4437 1.4449 0.1856 0.04 Uiso 1 1 calc R . .
C17 C 0.3656(2) 1.5202(6) 0.1513(2) 0.0397(13) Uani 1 1 d . . .
H17 H 0.3785 1.6024 0.1429 0.048 Uiso 1 1 calc R . .
C21 C 0.3124(2) 0.0879(6) 0.0104(2) 0.0440(14) Uani 1 1 d . . .
H21 H 0.2895 0.0497 -0.0201 0.053 Uiso 1 1 calc R . .
C22 C 0.3190(2) 0.2260(6) 0.0219(2) 0.0390(13) Uani 1 1 d . . .
H22 H 0.3017 0.3032 0.0009 0.047 Uiso 1 1 calc R . .
C23 C 0.3543(2) 0.2369(6) 0.0678(2) 0.0391(13) Uani 1 1 d . . .
H23 H 0.3665 0.3232 0.0851 0.047 Uiso 1 1 calc R . .
C24 C 0.3702(2) 0.1036(6) 0.08539(19) 0.0399(13) Uani 1 1 d . . .
H24 H 0.3952 0.0797 0.1171 0.048 Uiso 1 1 calc R . .
C25 C 0.3439(2) 0.0123(6) 0.0497(2) 0.0429(13) Uani 1 1 d . . .
H25 H 0.3472 -0.0886 0.0517 0.052 Uiso 1 1 calc R . .
C26 C 0.4234(2) 0.1024(5) -0.01842(17) 0.0314(11) Uani 1 1 d . . .
H26 H 0.3994 0.0668 -0.049 0.038 Uiso 1 1 calc R . .
C27 C 0.4318(2) 0.2415(5) -0.00591(16) 0.0299(10) Uani 1 1 d . . .
H27 H 0.4147 0.3205 -0.026 0.036 Uiso 1 1 calc R . .
C28 C 0.46837(19) 0.2478(5) 0.04092(15) 0.0241(9) Uani 1 1 d . . .
C29 C 0.48292(18) 0.1104(5) 0.05714(16) 0.0262(10) Uani 1 1 d . . .
H29 H 0.5077 0.0825 0.0885 0.031 Uiso 1 1 calc R . .
C30 C 0.4547(2) 0.0226(5) 0.02005(17) 0.0319(11) Uani 1 1 d . . .
H30 H 0.4561 -0.0785 0.021 0.038 Uiso 1 1 calc R . .
C31 C 0.48390(19) 0.3675(5) 0.06726(16) 0.0263(10) Uani 1 1 d . . .
C32 C 0.4950(2) 0.4688(5) 0.08908(17) 0.0310(11) Uani 1 1 d . . .
C33 C 0.5053(2) 0.5856(5) 0.11727(17) 0.0281(10) Uani 1 1 d . . .
C34 C 0.5411(2) 0.5819(5) 0.16263(17) 0.0312(11) Uani 1 1 d . . .
H34 H 0.5614 0.5014 0.1753 0.037 Uiso 1 1 calc R . .
C35 C 0.5471(2) 0.6958(5) 0.18932(17) 0.0303(10) Uani 1 1 d . . .
H35 H 0.5721 0.6914 0.2202 0.036 Uiso 1 1 calc R . .
C36 C 0.4860(2) 0.8172(5) 0.12955(17) 0.0338(11) Uani 1 1 d . . .
H36 H 0.4669 0.8997 0.1177 0.041 Uiso 1 1 calc R . .
C37 C 0.4781(2) 0.7085(5) 0.10056(18) 0.0357(12) Uani 1 1 d . . .
H37 H 0.4543 0.7171 0.0695 0.043 Uiso 1 1 calc R . .
C41 C 0.1616(2) 1.4682(2) 0.20024(10) 0.0565(17) Uani 1 1 d D . .
H41 H 0.1306 1.4802 0.2123 0.068 Uiso 1 1 calc R A 1
N1 N 0.38898(17) 1.3085(4) 0.19033(14) 0.0295(9) Uani 1 1 d . . .
N2 N 0.51945(18) 0.8118(4) 0.17379(14) 0.0285(9) Uani 1 1 d . . .
I1 I 0.401907(13) 0.91528(3) 0.203832(10) 0.02860(10) Uani 1 1 d . . .
I2 I 0.528794(13) 1.20361(3) 0.188115(10) 0.02905(10) Uani 1 1 d . . .
Cl1 Cl 0.19715(12) 1.3183(3) 0.22229(10) 0.0792(10) Uani 0.783(5) 1 d PD B 1
Cl2 Cl 0.12963(10) 1.4526(3) 0.14177(7) 0.0662(8) Uani 0.783(5) 1 d PDU B 1
Cl3 Cl 0.20557(16) 1.6094(4) 0.21565(16) 0.1159(16) Uani 0.783(5) 1 d PD B 1
Cl3A Cl 0.2247(4) 1.4905(16) 0.2467(3) 0.137(7) Uani 0.217(5) 1 d PD B 2
Cl2A Cl 0.1639(6) 1.5786(11) 0.1585(3) 0.142(6) Uani 0.217(5) 1 d PDU B 2
Cl1A Cl 0.1633(6) 1.3179(8) 0.1725(4) 0.173(10) Uani 0.217(5) 1 d PD B 2

loop_
_atom_site_aniso_label
_atom_site_aniso_U_11
_atom_site_aniso_U_22
_atom_site_aniso_U_33
_atom_site_aniso_U_23
_atom_site_aniso_U_13
_atom_site_aniso_U_12
Fe2 0.0192(3) 0.0263(3) 0.0245(3) -0.0031(3) 0.0075(3) 0.0021(3)
Fe1 0.0207(3) 0.0283(4) 0.0309(3) 0.0011(3) 0.0052(3) 0.0034(3)
Cu1 0.0268(3) 0.0271(3) 0.0296(3) 0.0035(2) 0.0028(2) 0.0037(2)
Cu2 0.0383(3) 0.0239(3) 0.0287(3) -0.0026(2) 0.0107(3) 0.0033(3)
C1 0.039(3) 0.043(3) 0.033(3) -0.004(2) 0.015(2) 0.009(2)
C2 0.053(4) 0.059(4) 0.030(3) 0.003(3) 0.018(3) 0.004(3)
C3 0.039(3) 0.049(3) 0.036(3) -0.007(3) 0.000(2) 0.012(3)
C4 0.028(3) 0.049(3) 0.042(3) -0.014(3) 0.006(2) -0.001(2)
C5 0.039(3) 0.030(3) 0.040(3) -0.010(2) 0.008(2) -0.003(2)
C6 0.025(2) 0.035(3) 0.041(3) -0.002(2) 0.003(2) 0.000(2)
C7 0.034(3) 0.030(3) 0.047(3) 0.001(2) 0.004(2) -0.002(2)
C8 0.033(3) 0.025(2) 0.039(3) 0.000(2) 0.005(2) 0.006(2)
C9 0.033(3) 0.038(3) 0.037(3) -0.005(2) 0.010(2) 0.000(2)
C10 0.030(3) 0.034(3) 0.034(3) -0.003(2) 0.003(2) 0.000(2)
C11 0.041(3) 0.030(3) 0.045(3) -0.003(2) 0.008(3) 0.007(2)
C12 0.037(3) 0.033(3) 0.047(3) -0.007(2) 0.010(3) 0.013(2)
C13 0.029(2) 0.030(3) 0.035(3) -0.002(2) 0.005(2) 0.010(2)
C14 0.032(3) 0.037(3) 0.047(3) -0.003(3) 0.011(2) 0.004(2)
C15 0.026(2) 0.030(3) 0.038(3) 0.002(2) 0.012(2) -0.002(2)
C16 0.025(2) 0.029(3) 0.042(3) 0.002(2) 0.007(2) -0.001(2)
C17 0.039(3) 0.027(3) 0.050(3) 0.004(2) 0.013(3) 0.001(2)
C21 0.019(2) 0.055(4) 0.056(3) -0.021(3) 0.013(2) -0.009(2)
C22 0.024(2) 0.050(3) 0.045(3) 0.002(3) 0.016(2) 0.011(2)
C23 0.032(3) 0.045(3) 0.049(3) -0.011(3) 0.025(3) 0.001(2)
C24 0.033(3) 0.056(4) 0.038(3) 0.010(3) 0.022(2) 0.000(3)
C25 0.032(3) 0.038(3) 0.065(4) 0.006(3) 0.025(3) -0.001(2)
C26 0.033(2) 0.037(3) 0.028(2) -0.008(2) 0.016(2) 0.001(2)
C27 0.028(2) 0.035(3) 0.027(2) 0.000(2) 0.010(2) 0.001(2)
C28 0.023(2) 0.024(2) 0.026(2) 0.0009(18) 0.0105(18) 0.0031(18)
C29 0.018(2) 0.028(2) 0.033(2) -0.003(2) 0.0089(19) 0.0045(18)
C30 0.031(3) 0.026(2) 0.043(3) -0.009(2) 0.019(2) 0.002(2)
C31 0.023(2) 0.029(2) 0.027(2) -0.002(2) 0.0102(19) 0.0004(19)
C32 0.030(2) 0.026(2) 0.035(3) -0.002(2) 0.010(2) 0.001(2)
C33 0.026(2) 0.027(2) 0.034(2) -0.005(2) 0.014(2) -0.0008(19)
C34 0.035(3) 0.022(2) 0.035(3) -0.002(2) 0.012(2) 0.003(2)
C35 0.029(2) 0.026(2) 0.033(2) 0.000(2) 0.009(2) 0.000(2)
C36 0.042(3) 0.024(2) 0.030(2) 0.001(2) 0.008(2) 0.005(2)
C37 0.044(3) 0.029(3) 0.031(2) -0.003(2) 0.010(2) 0.004(2)
C41 0.058(4) 0.069(5) 0.046(3) 0.009(3) 0.023(3) 0.016(4)
N1 0.028(2) 0.025(2) 0.031(2) -0.0009(16) 0.0058(18) 0.0024(16)
N2 0.035(2) 0.022(2) 0.0273(19) -0.0002(16) 0.0096(18) 0.0006(17)
I1 0.02706(16) 0.02654(17) 0.02721(16) -0.00162(12) 0.00439(13) -0.00390(12)
I2 0.03459(18) 0.02504(16) 0.02739(16) 0.00414(12) 0.01144(13) 0.00284(13)
Cl1 0.0779(18) 0.090(2) 0.0783(18) 0.0382(15) 0.0394(15) 0.0440(15)
Cl2 0.0631(14) 0.098(2) 0.0393(11) 0.0045(11) 0.0210(10) 0.0183(13)
Cl3 0.097(2) 0.095(3) 0.164(4) -0.050(3) 0.058(3) -0.039(2)
Cl3A 0.087(8) 0.25(2) 0.076(7) 0.037(11) 0.027(7) 0.015(11)
Cl2A 0.138(10) 0.223(14) 0.093(8) 0.102(9) 0.076(7) 0.094(10)
Cl1A 0.134(15) 0.183(19) 0.25(3) -0.057(18) 0.125(18) -0.082(14)

loop_
_atom_type_symbol
_atom_type_description
_atom_type_scat_dispersion_real
_atom_type_scat_dispersion_imag
_atom_type_scat_source
Fe Fe 0.3463 0.8444 'International Tables Vol C Tables 4.2.6.8 and 6.1.1.4'
Cu Cu 0.3201 1.2651 'International Tables Vol C Tables 4.2.6.8 and 6.1.1.4'
C C 0.0033 0.0016 'International Tables Vol C Tables 4.2.6.8 and 6.1.1.4'
N N 0.0061 0.0033 'International Tables Vol C Tables 4.2.6.8 and 6.1.1.4'
I I -0.4742 1.8119 'International Tables Vol C Tables 4.2.6.8 and 6.1.1.4'
Cl Cl 0.1484 0.1585 'International Tables Vol C Tables 4.2.6.8 and 6.1.1.4'
H H 0 0 'International Tables Vol C Tables 4.2.6.8 and 6.1.1.4'

loop_
_geom_angle_atom_site_label_1
_geom_angle_atom_site_label_2
_geom_angle_atom_site_label_3
_geom_angle
_geom_angle_site_symmetry_1
_geom_angle_site_symmetry_3
C21 Fe2 C25 40.9(3) . .
C21 Fe2 C30 121.6(2) . .
C25 Fe2 C30 107.1(2) . .
C21 Fe2 C26 106.8(2) . .
C25 Fe2 C26 123.1(2) . .
C30 Fe2 C26 40.9(2) . .
C21 Fe2 C23 68.0(2) . .
C25 Fe2 C23 68.2(2) . .
C30 Fe2 C23 160.6(2) . .
C26 Fe2 C23 157.5(2) . .
C21 Fe2 C22 40.4(2) . .
C25 Fe2 C22 68.3(2) . .
C30 Fe2 C22 157.3(2) . .
C26 Fe2 C22 121.6(2) . .
C23 Fe2 C22 40.3(2) . .
C21 Fe2 C24 68.5(2) . .
C25 Fe2 C24 40.4(2) . .
C30 Fe2 C24 123.3(2) . .
C26 Fe2 C24 159.5(2) . .
C23 Fe2 C24 41.1(2) . .
C22 Fe2 C24 68.6(2) . .
C21 Fe2 C28 159.6(2) . .
C25 Fe2 C28 158.1(2) . .
C30 Fe2 C28 68.99(19) . .
C26 Fe2 C28 68.87(19) . .
C23 Fe2 C28 108.0(2) . .
C22 Fe2 C28 123.7(2) . .
C24 Fe2 C28 122.5(2) . .
C21 Fe2 C27 122.9(2) . .
C25 Fe2 C27 159.5(2) . .
C30 Fe2 C27 68.9(2) . .
C26 Fe2 C27 40.8(2) . .
C23 Fe2 C27 122.2(2) . .
C22 Fe2 C27 107.3(2) . .
C24 Fe2 C27 158.5(2) . .
C28 Fe2 C27 40.97(18) . .
C21 Fe2 C29 157.3(2) . .
C25 Fe2 C29 121.6(2) . .
C30 Fe2 C29 40.78(19) . .
C26 Fe2 C29 69.0(2) . .
C23 Fe2 C29 124.3(2) . .
C22 Fe2 C29 160.7(2) . .
C24 Fe2 C29 107.3(2) . .
C28 Fe2 C29 41.48(18) . .
C27 Fe2 C29 69.35(19) . .
C8 Fe1 C4 119.5(2) . .
C8 Fe1 C7 41.4(2) . .
C4 Fe1 C7 155.5(2) . .
C8 Fe1 C9 41.6(2) . .
C4 Fe1 C9 106.7(2) . .
C7 Fe1 C9 69.3(2) . .
C8 Fe1 C5 156.4(2) . .
C4 Fe1 C5 40.7(2) . .
C7 Fe1 C5 161.6(2) . .
C9 Fe1 C5 121.9(2) . .
C8 Fe1 C2 121.9(2) . .
C4 Fe1 C2 68.0(3) . .
C7 Fe1 C2 106.7(3) . .
C9 Fe1 C2 159.2(2) . .
C5 Fe1 C2 68.2(3) . .
C8 Fe1 C10 69.1(2) . .
C4 Fe1 C10 125.5(2) . .
C7 Fe1 C10 68.2(2) . .
C9 Fe1 C10 40.8(2) . .
C5 Fe1 C10 109.7(2) . .
C2 Fe1 C10 158.3(2) . .
C8 Fe1 C1 159.8(2) . .
C4 Fe1 C1 68.1(2) . .
C7 Fe1 C1 124.4(2) . .
C9 Fe1 C1 158.1(2) . .
C5 Fe1 C1 40.4(2) . .
C2 Fe1 C1 40.6(2) . .
C10 Fe1 C1 123.7(2) . .
C8 Fe1 C3 104.7(2) . .
C4 Fe1 C3 40.8(3) . .
C7 Fe1 C3 119.8(3) . .
C9 Fe1 C3 122.9(2) . .
C5 Fe1 C3 68.4(2) . .
C2 Fe1 C3 40.0(2) . .
C10 Fe1 C3 161.1(2) . .
C1 Fe1 C3 68.0(2) . .
C8 Fe1 C6 68.8(2) . .
C4 Fe1 C6 162.3(2) . .
C7 Fe1 C6 40.5(2) . .
C9 Fe1 C6 68.2(2) . .
C5 Fe1 C6 126.3(2) . .
C2 Fe1 C6 122.7(2) . .
C10 Fe1 C6 39.9(2) . .
C1 Fe1 C6 109.8(2) . .
C3 Fe1 C6 156.3(3) . .
N1 Cu1 Cu1 135.22(12) . 2_655
N1 Cu1 I1 111.34(12) . .
Cu1 Cu1 I1 113.432(14) 2_655 .
N1 Cu1 I2 105.76(12) . 2_655
Cu1 Cu1 I2 61.82(2) 2_655 2_655
I1 Cu1 I2 106.39(2) . 2_655
N1 Cu1 Cu2 151.63(13) . 2_655
Cu1 Cu1 Cu2 61.51(2) 2_655 2_655
I1 Cu1 Cu2 59.349(19) . 2_655
I2 Cu1 Cu2 58.011(19) 2_655 2_655
N1 Cu1 Cu2 146.96(12) . .
Cu1 Cu1 Cu2 61.40(2) 2_655 .
I1 Cu1 Cu2 62.23(2) . .
I2 Cu1 Cu2 107.06(2) 2_655 .
Cu2 Cu1 Cu2 56.58(3) 2_655 .
N1 Cu1 I2 101.74(12) . .
Cu1 Cu1 I2 61.05(3) 2_655 .
I1 Cu1 I2 111.33(2) . .
I2 Cu1 I2 120.05(2) 2_655 .
Cu2 Cu1 I2 106.58(3) 2_655 .
Cu2 Cu1 I2 57.75(2) . .
N2 Cu2 Cu2 131.92(12) . 2_655
N2 Cu2 I2 113.40(12) . .
Cu2 Cu2 I2 113.884(15) 2_655 .
N2 Cu2 I1 107.25(12) . 2_655
Cu2 Cu2 I1 64.28(2) 2_655 2_655
I2 Cu2 I1 109.03(2) . 2_655
N2 Cu2 Cu1 157.87(12) . 2_655
Cu2 Cu2 Cu1 61.77(2) 2_655 2_655
I2 Cu2 Cu1 60.80(2) . 2_655
I1 Cu2 Cu1 59.845(19) 2_655 2_655
N2 Cu2 Cu1 141.80(12) . .
Cu2 Cu2 Cu1 61.66(2) 2_655 .
I2 Cu2 Cu1 61.25(2) . .
I1 Cu2 Cu1 110.01(3) 2_655 .
Cu1 Cu2 Cu1 57.08(3) 2_655 .
N2 Cu2 I1 95.40(12) . .
Cu2 Cu2 I1 59.61(3) 2_655 .
I2 Cu2 I1 111.02(2) . .
I1 Cu2 I1 120.14(2) 2_655 .
Cu1 Cu2 I1 106.63(3) 2_655 .
Cu1 Cu2 I1 58.381(19) . .
C5 C1 C2 107.9(5) . .
C5 C1 Fe1 69.6(3) . .
C2 C1 Fe1 69.6(3) . .
C5 C1 H1 126.0 . .
C2 C1 H1 126.0 . .
Fe1 C1 H1 126.0 . .
C3 C2 C1 108.5(6) . .
C3 C2 Fe1 70.1(3) . .
C1 C2 Fe1 69.8(3) . .
C3 C2 H2 125.7 . .
C1 C2 H2 125.7 . .
Fe1 C2 H2 125.7 . .
C2 C3 C4 107.6(5) . .
C2 C3 Fe1 69.9(3) . .
C4 C3 Fe1 68.9(3) . .
C2 C3 H3 126.2 . .
C4 C3 H3 126.2 . .
Fe1 C3 H3 126.2 . .
C5 C4 C3 108.4(5) . .
C5 C4 Fe1 70.2(3) . .
C3 C4 Fe1 70.3(3) . .
C5 C4 H4 125.8 . .
C3 C4 H4 125.8 . .
Fe1 C4 H4 125.8 . .
C1 C5 C4 107.6(5) . .
C1 C5 Fe1 70.0(3) . .
C4 C5 Fe1 69.1(3) . .
C1 C5 H5 126.2 . .
C4 C5 H5 126.2 . .
Fe1 C5 H5 126.2 . .
C10 C6 C7 108.7(5) . .
C10 C6 Fe1 69.8(3) . .
C7 C6 Fe1 68.9(3) . .
C10 C6 H6 125.6 . .
C7 C6 H6 125.6 . .
Fe1 C6 H6 125.6 . .
C6 C7 C8 108.1(5) . .
C6 C7 Fe1 70.6(3) . .
C8 C7 Fe1 69.1(3) . .
C6 C7 H7 126.0 . .
C8 C7 H7 126.0 . .
Fe1 C7 H7 126.0 . .
C11 C8 C7 126.9(5) . .
C11 C8 C9 126.0(5) . .
C7 C8 C9 106.9(5) . .
C11 C8 Fe1 122.7(4) . .
C7 C8 Fe1 69.5(3) . .
C9 C8 Fe1 69.5(3) . .
C10 C9 C8 107.4(5) . .
C10 C9 Fe1 70.1(3) . .
C8 C9 Fe1 68.9(3) . .
C10 C9 H9 126.3 . .
C8 C9 H9 126.3 . .
Fe1 C9 H9 126.3 . .
C6 C10 C9 108.8(5) . .
C6 C10 Fe1 70.4(3) . .
C9 C10 Fe1 69.1(3) . .
C6 C10 H10 125.6 . .
C9 C10 H10 125.6 . .
Fe1 C10 H10 125.6 . .
C12 C11 C8 179.0(6) . .
C11 C12 C13 178.2(7) . .
C17 C13 C14 117.0(5) . .
C17 C13 C12 122.1(5) . .
C14 C13 C12 120.9(5) . .
C15 C14 C13 119.7(5) . .
C15 C14 H14 120.2 . .
C13 C14 H14 120.2 . .
N1 C15 C14 123.3(5) . .
N1 C15 H15 118.3 . .
C14 C15 H15 118.3 . .
N1 C16 C17 123.6(5) . .
N1 C16 H16 118.2 . .
C17 C16 H16 118.2 . .
C16 C17 C13 119.2(5) . .
C16 C17 H17 120.4 . .
C13 C17 H17 120.4 . .
C22 C21 C25 107.9(5) . .
C22 C21 Fe2 69.9(3) . .
C25 C21 Fe2 69.6(3) . .
C22 C21 H21 126.0 . .
C25 C21 H21 126.0 . .
Fe2 C21 H21 126.0 . .
C23 C22 C21 108.2(5) . .
C23 C22 Fe2 69.8(3) . .
C21 C22 Fe2 69.6(3) . .
C23 C22 H22 125.9 . .
C21 C22 H22 125.9 . .
Fe2 C22 H22 125.9 . .
C22 C23 C24 108.3(5) . .
C22 C23 Fe2 69.9(3) . .
C24 C23 Fe2 69.6(3) . .
C22 C23 H23 125.8 . .
C24 C23 H23 125.8 . .
Fe2 C23 H23 125.8 . .
C25 C24 C23 107.1(5) . .
C25 C24 Fe2 69.6(3) . .
C23 C24 Fe2 69.4(3) . .
C25 C24 H24 126.4 . .
C23 C24 H24 126.4 . .
Fe2 C24 H24 126.4 . .
C24 C25 C21 108.4(5) . .
C24 C25 Fe2 70.0(3) . .
C21 C25 Fe2 69.5(3) . .
C24 C25 H25 125.8 . .
C21 C25 H25 125.8 . .
Fe2 C25 H25 125.8 . .
C30 C26 C27 108.5(4) . .
C30 C26 Fe2 69.5(3) . .
C27 C26 Fe2 70.1(3) . .
C30 C26 H26 125.8 . .
C27 C26 H26 125.8 . .
Fe2 C26 H26 125.8 . .
C26 C27 C28 107.7(4) . .
C26 C27 Fe2 69.1(3) . .
C28 C27 Fe2 69.3(3) . .
C26 C27 H27 126.1 . .
C28 C27 H27 126.1 . .
Fe2 C27 H27 126.1 . .
C31 C28 C27 125.5(4) . .
C31 C28 C29 126.3(4) . .
C27 C28 C29 108.0(4) . .
C31 C28 Fe2 123.0(3) . .
C27 C28 Fe2 69.7(3) . .
C29 C28 Fe2 69.5(3) . .
C30 C29 C28 107.0(4) . .
C30 C29 Fe2 69.0(3) . .
C28 C29 Fe2 69.0(2) . .
C30 C29 H29 126.5 . .
C28 C29 H29 126.5 . .
Fe2 C29 H29 126.5 . .
C26 C30 C29 108.8(4) . .
C26 C30 Fe2 69.6(3) . .
C29 C30 Fe2 70.2(3) . .
C26 C30 H30 125.6 . .
C29 C30 H30 125.6 . .
Fe2 C30 H30 125.6 . .
C32 C31 C28 177.7(5) . .
C31 C32 C33 175.0(6) . .
C34 C33 C37 117.1(4) . .
C34 C33 C32 121.9(5) . .
C37 C33 C32 121.0(5) . .
C35 C34 C33 119.7(5) . .
C35 C34 H34 120.1 . .
C33 C34 H34 120.1 . .
N2 C35 C34 123.2(5) . .
N2 C35 H35 118.4 . .
C34 C35 H35 118.4 . .
N2 C36 C37 123.1(5) . .
N2 C36 H36 118.4 . .
C37 C36 H36 118.4 . .
C36 C37 C33 119.5(5) . .
C36 C37 H37 120.2 . .
C33 C37 H37 120.2 . .
Cl3 C41 Cl1A 134.1(6) . .
Cl3 C41 Cl2A 60.7(5) . .
Cl1A C41 Cl2A 97.6(5) . .
Cl3 C41 Cl1 113.0(3) . .
Cl1A C41 Cl1 51.0(4) . .
Cl2A C41 Cl1 133.1(6) . .
Cl3 C41 Cl2 111.4(3) . .
Cl1A C41 Cl2 57.9(5) . .
Cl2A C41 Cl2 51.0(4) . .
Cl1 C41 Cl2 108.7(3) . .
Cl3 C41 Cl3A 51.0(4) . .
Cl1A C41 Cl3A 110.6(5) . .
Cl2A C41 Cl3A 106.8(4) . .
Cl1 C41 Cl3A 65.9(5) . .
Cl2 C41 Cl3A 146.6(7) . .
Cl3 C41 H41 107.8 . .
Cl1A C41 H41 118.0 . .
Cl2A C41 H41 118.4 . .
Cl1 C41 H41 107.8 . .
Cl2 C41 H41 107.8 . .
Cl3A C41 H41 105.0 . .
C15 N1 C16 117.1(4) . .
C15 N1 Cu1 120.5(3) . .
C16 N1 Cu1 122.2(3) . .
C35 N2 C36 117.3(4) . .
C35 N2 Cu2 121.9(3) . .
C36 N2 Cu2 119.9(3) . .
Cu2 I1 Cu1 60.807(19) 2_655 .
Cu2 I1 Cu2 56.11(2) 2_655 .
Cu1 I1 Cu2 59.385(19) . .
Cu2 I2 Cu1 61.19(2) . 2_655
Cu2 I2 Cu1 61.00(2) . .
Cu1 I2 Cu1 57.12(2) 2_655 .

loop_
_geom_bond_atom_site_label_1
_geom_bond_atom_site_label_2
_geom_bond_distance
_geom_bond_site_symmetry_2
Fe2 C21 2.034(5) .
Fe2 C25 2.035(6) .
Fe2 C30 2.035(5) .
Fe2 C26 2.035(5) .
Fe2 C23 2.037(5) .
Fe2 C22 2.038(5) .
Fe2 C24 2.039(5) .
Fe2 C28 2.045(5) .
Fe2 C27 2.049(5) .
Fe2 C29 2.051(4) .
Fe1 C8 2.026(5) .
Fe1 C4 2.030(5) .
Fe1 C7 2.033(6) .
Fe1 C9 2.035(6) .
Fe1 C5 2.045(5) .
Fe1 C2 2.047(6) .
Fe1 C10 2.048(5) .
Fe1 C1 2.049(5) .
Fe1 C3 2.050(6) .
Fe1 C6 2.056(5) .
Cu1 N1 2.033(4) .
Cu1 Cu1 2.5869(11) 2_655
Cu1 I1 2.6800(7) .
Cu1 I2 2.6955(7) 2_655
Cu1 Cu2 2.7058(8) 2_655
Cu1 Cu2 2.7085(9) .
Cu1 I2 2.7152(7) .
Cu2 N2 2.024(4) .
Cu2 Cu2 2.5661(13) 2_655
Cu2 I2 2.6191(7) .
Cu2 I1 2.6664(7) 2_655
Cu2 Cu1 2.7057(8) 2_655
Cu2 I1 2.7848(7) .
C1 C5 1.414(8) .
C1 C2 1.422(8) .
C1 H1 1.0000 .
C2 C3 1.403(9) .
C2 H2 1.0000 .
C3 C4 1.423(9) .
C3 H3 1.0000 .
C4 C5 1.417(8) .
C4 H4 1.0000 .
C5 H5 1.0000 .
C6 C10 1.399(8) .
C6 C7 1.414(8) .
C6 H6 1.0000 .
C7 C8 1.436(8) .
C7 H7 1.0000 .
C8 C11 1.426(7) .
C8 C9 1.442(8) .
C9 C10 1.423(7) .
C9 H9 1.0000 .
C10 H10 1.0000 .
C11 C12 1.191(8) .
C12 C13 1.425(7) .
C13 C17 1.394(7) .
C13 C14 1.398(8) .
C14 C15 1.368(7) .
C14 H14 0.9500 .
C15 N1 1.337(6) .
C15 H15 0.9500 .
C16 N1 1.341(7) .
C16 C17 1.374(7) .
C16 H16 0.9500 .
C17 H17 0.9500 .
C21 C22 1.406(8) .
C21 C25 1.420(9) .
C21 H21 1.0000 .
C22 C23 1.404(8) .
C22 H22 1.0000 .
C23 C24 1.429(8) .
C23 H23 1.0000 .
C24 C25 1.408(9) .
C24 H24 1.0000 .
C25 H25 1.0000 .
C26 C30 1.422(7) .
C26 C27 1.424(7) .
C26 H26 1.0000 .
C27 C28 1.433(6) .
C27 H27 1.0000 .
C28 C31 1.417(7) .
C28 C29 1.450(7) .
C29 C30 1.424(7) .
C29 H29 1.0000 .
C30 H30 1.0000 .
C31 C32 1.191(7) .
C32 C33 1.426(7) .
C33 C34 1.390(7) .
C33 C37 1.398(7) .
C34 C35 1.384(7) .
C34 H34 0.9500 .
C35 N2 1.338(6) .
C35 H35 0.9500 .
C36 N2 1.346(6) .
C36 C37 1.382(7) .
C36 H36 0.9500 .
C37 H37 0.9500 .
C41 Cl3 1.737(3) .
C41 Cl1A 1.737(3) .
C41 Cl2A 1.738(3) .
C41 Cl1 1.738(3) .
C41 Cl2 1.738(3) .
C41 Cl3A 1.738(3) .
C41 H41 1.0000 .
I1 Cu2 2.6664(7) 2_655
I2 Cu1 2.6955(7) 2_655

loop_
_geom_torsion_atom_site_label_1
_geom_torsion_atom_site_label_2
_geom_torsion_atom_site_label_3
_geom_torsion_atom_site_label_4
_geom_torsion
_geom_torsion_site_symmetry_1
_geom_torsion_site_symmetry_4
N1 Cu1 Cu2 N2 -34.0(3) . .
Cu1 Cu1 Cu2 N2 -164.1(2) 2_655 .
I1 Cu1 Cu2 N2 52.9(2) . .
I2 Cu1 Cu2 N2 152.8(2) 2_655 .
Cu2 Cu1 Cu2 N2 122.8(2) 2_655 .
I2 Cu1 Cu2 N2 -92.0(2) . .
N1 Cu1 Cu2 Cu2 -156.8(2) . 2_655
Cu1 Cu1 Cu2 Cu2 73.07(3) 2_655 2_655
I1 Cu1 Cu2 Cu2 -69.95(2) . 2_655
I2 Cu1 Cu2 Cu2 29.95(3) 2_655 2_655
I2 Cu1 Cu2 Cu2 145.15(3) . 2_655
N1 Cu1 Cu2 I2 58.1(2) . .
Cu1 Cu1 Cu2 I2 -72.07(2) 2_655 .
I1 Cu1 Cu2 I2 144.90(2) . .
I2 Cu1 Cu2 I2 -115.19(3) 2_655 .
Cu2 Cu1 Cu2 I2 -145.15(3) 2_655 .
N1 Cu1 Cu2 I1 159.4(2) . 2_655
Cu1 Cu1 Cu2 I1 29.24(3) 2_655 2_655
I1 Cu1 Cu2 I1 -113.79(3) . 2_655
I2 Cu1 Cu2 I1 -13.88(4) 2_655 2_655
Cu2 Cu1 Cu2 I1 -43.84(3) 2_655 2_655
I2 Cu1 Cu2 I1 101.31(3) . 2_655
N1 Cu1 Cu2 Cu1 130.1(2) . 2_655
I1 Cu1 Cu2 Cu1 -143.02(3) . 2_655
I2 Cu1 Cu2 Cu1 -43.12(3) 2_655 2_655
Cu2 Cu1 Cu2 Cu1 -73.07(3) 2_655 2_655
I2 Cu1 Cu2 Cu1 72.07(2) . 2_655
N1 Cu1 Cu2 I1 -86.8(2) . .
Cu1 Cu1 Cu2 I1 143.02(3) 2_655 .
I2 Cu1 Cu2 I1 99.90(2) 2_655 .
Cu2 Cu1 Cu2 I1 69.95(2) 2_655 .
I2 Cu1 Cu2 I1 -144.90(2) . .
C8 Fe1 C1 C5 154.5(6) . .
C4 Fe1 C1 C5 38.0(3) . .
C7 Fe1 C1 C5 -166.0(3) . .
C9 Fe1 C1 C5 -42.4(7) . .
C2 Fe1 C1 C5 119.2(5) . .
C10 Fe1 C1 C5 -81.0(4) . .
C3 Fe1 C1 C5 82.1(4) . .
C6 Fe1 C1 C5 -123.2(3) . .
C8 Fe1 C1 C2 35.2(8) . .
C4 Fe1 C1 C2 -81.2(4) . .
C7 Fe1 C1 C2 74.8(4) . .
C9 Fe1 C1 C2 -161.6(6) . .
C5 Fe1 C1 C2 -119.2(5) . .
C10 Fe1 C1 C2 159.8(4) . .
C3 Fe1 C1 C2 -37.1(4) . .
C6 Fe1 C1 C2 117.6(4) . .
C5 C1 C2 C3 0.2(7) . .
Fe1 C1 C2 C3 59.5(4) . .
C5 C1 C2 Fe1 -59.3(4) . .
C8 Fe1 C2 C3 74.0(4) . .
C4 Fe1 C2 C3 -38.0(4) . .
C7 Fe1 C2 C3 116.6(4) . .
C9 Fe1 C2 C3 41.1(9) . .
C5 Fe1 C2 C3 -82.1(4) . .
C10 Fe1 C2 C3 -170.6(6) . .
C1 Fe1 C2 C3 -119.6(6) . .
C6 Fe1 C2 C3 157.9(4) . .
C8 Fe1 C2 C1 -166.4(3) . .
C4 Fe1 C2 C1 81.6(4) . .
C7 Fe1 C2 C1 -123.7(4) . .
C9 Fe1 C2 C1 160.7(6) . .
C5 Fe1 C2 C1 37.6(3) . .
C10 Fe1 C2 C1 -51.0(8) . .
C3 Fe1 C2 C1 119.6(5) . .
C6 Fe1 C2 C1 -82.5(4) . .
C1 C2 C3 C4 -0.6(7) . .
Fe1 C2 C3 C4 58.7(4) . .
C1 C2 C3 Fe1 -59.4(4) . .
C8 Fe1 C3 C2 -122.5(4) . .
C4 Fe1 C3 C2 119.1(5) . .
C7 Fe1 C3 C2 -80.5(4) . .
C9 Fe1 C3 C2 -163.8(4) . .
C5 Fe1 C3 C2 81.3(4) . .
C10 Fe1 C3 C2 169.4(6) . .
C1 Fe1 C3 C2 37.6(4) . .
C6 Fe1 C3 C2 -51.8(7) . .
C8 Fe1 C3 C4 118.4(4) . .
C7 Fe1 C3 C4 160.4(3) . .
C9 Fe1 C3 C4 77.1(4) . .
C5 Fe1 C3 C4 -37.8(3) . .
C2 Fe1 C3 C4 -119.1(5) . .
C10 Fe1 C3 C4 50.2(9) . .
C1 Fe1 C3 C4 -81.5(4) . .
C6 Fe1 C3 C4 -170.9(5) . .
C2 C3 C4 C5 0.7(6) . .
Fe1 C3 C4 C5 60.1(4) . .
C2 C3 C4 Fe1 -59.4(4) . .
C8 Fe1 C4 C5 163.1(3) . .
C7 Fe1 C4 C5 -163.6(5) . .
C9 Fe1 C4 C5 119.7(4) . .
C2 Fe1 C4 C5 -81.7(4) . .
C10 Fe1 C4 C5 78.9(4) . .
C1 Fe1 C4 C5 -37.7(3) . .
C3 Fe1 C4 C5 -119.0(5) . .
C6 Fe1 C4 C5 49.0(9) . .
C8 Fe1 C4 C3 -77.9(4) . .
C7 Fe1 C4 C3 -44.6(7) . .
C9 Fe1 C4 C3 -121.3(4) . .
C5 Fe1 C4 C3 119.0(5) . .
C2 Fe1 C4 C3 37.3(4) . .
C10 Fe1 C4 C3 -162.2(3) . .
C1 Fe1 C4 C3 81.3(4) . .
C6 Fe1 C4 C3 167.9(7) . .
C2 C1 C5 C4 0.2(6) . .
Fe1 C1 C5 C4 -59.1(4) . .
C2 C1 C5 Fe1 59.3(4) . .
C3 C4 C5 C1 -0.6(6) . .
Fe1 C4 C5 C1 59.6(4) . .
C3 C4 C5 Fe1 -60.2(4) . .
C8 Fe1 C5 C1 -158.2(5) . .
C4 Fe1 C5 C1 -118.9(5) . .
C7 Fe1 C5 C1 39.3(9) . .
C9 Fe1 C5 C1 162.8(3) . .
C2 Fe1 C5 C1 -37.7(3) . .
C10 Fe1 C5 C1 119.2(3) . .
C3 Fe1 C5 C1 -81.0(4) . .
C6 Fe1 C5 C1 77.6(4) . .
C8 Fe1 C5 C4 -39.2(7) . .
C7 Fe1 C5 C4 158.2(7) . .
C9 Fe1 C5 C4 -78.3(4) . .
C2 Fe1 C5 C4 81.2(4) . .
C10 Fe1 C5 C4 -121.9(4) . .
C1 Fe1 C5 C4 118.9(5) . .
C3 Fe1 C5 C4 37.9(4) . .
C6 Fe1 C5 C4 -163.4(3) . .
C8 Fe1 C6 C10 -82.3(3) . .
C4 Fe1 C6 C10 39.3(9) . .
C7 Fe1 C6 C10 -120.6(5) . .
C9 Fe1 C6 C10 -37.4(3) . .
C5 Fe1 C6 C10 76.9(4) . .
C2 Fe1 C6 C10 162.5(3) . .
C1 Fe1 C6 C10 119.2(3) . .
C3 Fe1 C6 C10 -160.5(5) . .
C8 Fe1 C6 C7 38.3(4) . .
C4 Fe1 C6 C7 159.9(7) . .
C9 Fe1 C6 C7 83.2(4) . .
C5 Fe1 C6 C7 -162.5(4) . .
C2 Fe1 C6 C7 -76.9(4) . .
C10 Fe1 C6 C7 120.6(5) . .
C1 Fe1 C6 C7 -120.2(4) . .
C3 Fe1 C6 C7 -39.9(7) . .
C10 C6 C7 C8 -0.6(6) . .
Fe1 C6 C7 C8 -59.1(4) . .
C10 C6 C7 Fe1 58.5(4) . .
C8 Fe1 C7 C6 -119.1(5) . .
C4 Fe1 C7 C6 -165.4(5) . .
C9 Fe1 C7 C6 -80.4(4) . .
C5 Fe1 C7 C6 50.4(9) . .
C2 Fe1 C7 C6 121.2(4) . .
C10 Fe1 C7 C6 -36.5(3) . .
C1 Fe1 C7 C6 80.2(4) . .
C3 Fe1 C7 C6 162.7(3) . .
C4 Fe1 C7 C8 -46.2(7) . .
C9 Fe1 C7 C8 38.8(3) . .
C5 Fe1 C7 C8 169.6(7) . .
C2 Fe1 C7 C8 -119.6(3) . .
C10 Fe1 C7 C8 82.7(4) . .
C1 Fe1 C7 C8 -160.6(3) . .
C3 Fe1 C7 C8 -78.2(4) . .
C6 Fe1 C7 C8 119.1(5) . .
C6 C7 C8 C11 176.2(5) . .
Fe1 C7 C8 C11 116.1(6) . .
C6 C7 C8 C9 0.4(6) . .
Fe1 C7 C8 C9 -59.7(4) . .
C6 C7 C8 Fe1 60.1(4) . .
C4 Fe1 C8 C11 38.4(6) . .
C7 Fe1 C8 C11 -121.5(6) . .
C9 Fe1 C8 C11 120.4(6) . .
C5 Fe1 C8 C11 66.7(8) . .
C2 Fe1 C8 C11 -42.7(6) . .
C10 Fe1 C8 C11 158.2(6) . .
C1 Fe1 C8 C11 -69.0(9) . .
C3 Fe1 C8 C11 -2.9(6) . .
C6 Fe1 C8 C11 -158.9(6) . .
C4 Fe1 C8 C7 159.9(3) . .
C9 Fe1 C8 C7 -118.1(4) . .
C5 Fe1 C8 C7 -171.8(5) . .
C2 Fe1 C8 C7 78.8(4) . .
C10 Fe1 C8 C7 -80.3(3) . .
C1 Fe1 C8 C7 52.5(7) . .
C3 Fe1 C8 C7 118.5(4) . .
C6 Fe1 C8 C7 -37.4(3) . .
C4 Fe1 C8 C9 -82.0(4) . .
C7 Fe1 C8 C9 118.1(4) . .
C5 Fe1 C8 C9 -53.7(6) . .
C2 Fe1 C8 C9 -163.1(3) . .
C10 Fe1 C8 C9 37.8(3) . .
C1 Fe1 C8 C9 170.6(6) . .
C3 Fe1 C8 C9 -123.4(3) . .
C6 Fe1 C8 C9 80.7(3) . .
C11 C8 C9 C10 -175.9(5) . .
C7 C8 C9 C10 0.0(6) . .
Fe1 C8 C9 C10 -59.7(4) . .
C11 C8 C9 Fe1 -116.2(6) . .
C7 C8 C9 Fe1 59.7(4) . .
C8 Fe1 C9 C10 118.8(5) . .
C4 Fe1 C9 C10 -125.4(3) . .
C7 Fe1 C9 C10 80.2(3) . .
C5 Fe1 C9 C10 -83.5(4) . .
C2 Fe1 C9 C10 162.7(6) . .
C1 Fe1 C9 C10 -52.5(7) . .
C3 Fe1 C9 C10 -167.1(3) . .
C6 Fe1 C9 C10 36.6(3) . .
C4 Fe1 C9 C8 115.9(3) . .
C7 Fe1 C9 C8 -38.6(3) . .
C5 Fe1 C9 C8 157.7(3) . .
C2 Fe1 C9 C8 43.9(8) . .
C10 Fe1 C9 C8 -118.8(5) . .
C1 Fe1 C9 C8 -171.3(5) . .
C3 Fe1 C9 C8 74.2(4) . .
C6 Fe1 C9 C8 -82.2(3) . .
C7 C6 C10 C9 0.6(6) . .
Fe1 C6 C10 C9 58.6(4) . .
C7 C6 C10 Fe1 -58.0(4) . .
C8 C9 C10 C6 -0.4(6) . .
Fe1 C9 C10 C6 -59.3(4) . .
C8 C9 C10 Fe1 59.0(4) . .
C8 Fe1 C10 C6 81.7(3) . .
C4 Fe1 C10 C6 -166.3(3) . .
C7 Fe1 C10 C6 37.0(3) . .
C9 Fe1 C10 C6 120.2(5) . .
C5 Fe1 C10 C6 -123.5(3) . .
C2 Fe1 C10 C6 -43.2(8) . .
C1 Fe1 C10 C6 -80.6(4) . .
C3 Fe1 C10 C6 155.6(7) . .
C8 Fe1 C10 C9 -38.5(3) . .
C4 Fe1 C10 C9 73.5(4) . .
C7 Fe1 C10 C9 -83.2(4) . .
C5 Fe1 C10 C9 116.3(3) . .
C2 Fe1 C10 C9 -163.4(6) . .
C1 Fe1 C10 C9 159.2(3) . .
C3 Fe1 C10 C9 35.4(9) . .
C6 Fe1 C10 C9 -120.2(5) . .
C17 C13 C14 C15 -3.3(8) . .
C12 C13 C14 C15 176.4(5) . .
C13 C14 C15 N1 0.5(9) . .
N1 C16 C17 C13 -0.6(9) . .
C14 C13 C17 C16 3.3(8) . .
C12 C13 C17 C16 -176.4(5) . .
C25 Fe2 C21 C22 119.1(5) . .
C30 Fe2 C21 C22 -161.5(3) . .
C26 Fe2 C21 C22 -119.4(4) . .
C23 Fe2 C21 C22 37.4(3) . .
C24 Fe2 C21 C22 81.8(4) . .
C28 Fe2 C21 C22 -45.0(8) . .
C27 Fe2 C21 C22 -77.6(4) . .
C29 Fe2 C21 C22 165.2(5) . .
C30 Fe2 C21 C25 79.4(4) . .
C26 Fe2 C21 C25 121.6(4) . .
C23 Fe2 C21 C25 -81.6(4) . .
C22 Fe2 C21 C25 -119.1(5) . .
C24 Fe2 C21 C25 -37.3(4) . .
C28 Fe2 C21 C25 -164.1(5) . .
C27 Fe2 C21 C25 163.3(3) . .
C29 Fe2 C21 C25 46.1(7) . .
C25 C21 C22 C23 0.1(6) . .
Fe2 C21 C22 C23 -59.3(4) . .
C25 C21 C22 Fe2 59.5(4) . .
C21 Fe2 C22 C23 119.5(5) . .
C25 Fe2 C22 C23 81.5(4) . .
C30 Fe2 C22 C23 163.9(5) . .
C26 Fe2 C22 C23 -162.1(3) . .
C24 Fe2 C22 C23 37.8(4) . .
C28 Fe2 C22 C23 -77.8(4) . .
C27 Fe2 C22 C23 -119.8(4) . .
C29 Fe2 C22 C23 -43.1(8) . .
C25 Fe2 C22 C21 -38.0(4) . .
C30 Fe2 C22 C21 44.4(8) . .
C26 Fe2 C22 C21 78.5(4) . .
C23 Fe2 C22 C21 -119.5(5) . .
C24 Fe2 C22 C21 -81.6(4) . .
C28 Fe2 C22 C21 162.8(3) . .
C27 Fe2 C22 C21 120.8(4) . .
C29 Fe2 C22 C21 -162.6(6) . .
C21 C22 C23 C24 0.1(6) . .
Fe2 C22 C23 C24 -59.1(4) . .
C21 C22 C23 Fe2 59.3(4) . .
C21 Fe2 C23 C22 -37.5(4) . .
C25 Fe2 C23 C22 -81.7(4) . .
C30 Fe2 C23 C22 -161.1(6) . .
C26 Fe2 C23 C22 43.2(7) . .
C24 Fe2 C23 C22 -119.6(5) . .
C28 Fe2 C23 C22 121.2(3) . .
C27 Fe2 C23 C22 78.4(4) . .
C29 Fe2 C23 C22 164.2(3) . .
C21 Fe2 C23 C24 82.1(4) . .
C25 Fe2 C23 C24 37.9(3) . .
C30 Fe2 C23 C24 -41.5(8) . .
C26 Fe2 C23 C24 162.8(5) . .
C22 Fe2 C23 C24 119.6(5) . .
C28 Fe2 C23 C24 -119.2(3) . .
C27 Fe2 C23 C24 -162.0(3) . .
C29 Fe2 C23 C24 -76.3(4) . .
C22 C23 C24 C25 -0.3(6) . .
Fe2 C23 C24 C25 -59.6(4) . .
C22 C23 C24 Fe2 59.3(4) . .
C21 Fe2 C24 C25 37.7(3) . .
C30 Fe2 C24 C25 -76.8(4) . .
C26 Fe2 C24 C25 -42.7(8) . .
C23 Fe2 C24 C25 118.4(5) . .
C22 Fe2 C24 C25 81.2(4) . .
C28 Fe2 C24 C25 -161.6(3) . .
C27 Fe2 C24 C25 164.0(5) . .
C29 Fe2 C24 C25 -118.7(3) . .
C21 Fe2 C24 C23 -80.7(4) . .
C25 Fe2 C24 C23 -118.4(5) . .
C30 Fe2 C24 C23 164.8(3) . .
C26 Fe2 C24 C23 -161.1(5) . .
C22 Fe2 C24 C23 -37.2(3) . .
C28 Fe2 C24 C23 80.0(4) . .
C27 Fe2 C24 C23 45.5(7) . .
C29 Fe2 C24 C23 122.9(3) . .
C23 C24 C25 C21 0.4(6) . .
Fe2 C24 C25 C21 -59.1(4) . .
C23 C24 C25 Fe2 59.5(3) . .
C22 C21 C25 C24 -0.3(6) . .
Fe2 C21 C25 C24 59.4(4) . .
C22 C21 C25 Fe2 -59.7(4) . .
C21 Fe2 C25 C24 -119.6(5) . .
C30 Fe2 C25 C24 121.6(3) . .
C26 Fe2 C25 C24 163.5(3) . .
C23 Fe2 C25 C24 -38.5(3) . .
C22 Fe2 C25 C24 -82.0(4) . .
C28 Fe2 C25 C24 45.6(7) . .
C27 Fe2 C25 C24 -163.2(6) . .
C29 Fe2 C25 C24 79.4(4) . .
C30 Fe2 C25 C21 -118.8(3) . .
C26 Fe2 C25 C21 -76.8(4) . .
C23 Fe2 C25 C21 81.1(4) . .
C22 Fe2 C25 C21 37.6(3) . .
C24 Fe2 C25 C21 119.6(5) . .
C28 Fe2 C25 C21 165.2(5) . .
C27 Fe2 C25 C21 -43.6(8) . .
C29 Fe2 C25 C21 -161.0(3) . .
C21 Fe2 C26 C30 -119.2(3) . .
C25 Fe2 C26 C30 -77.5(4) . .
C23 Fe2 C26 C30 168.0(5) . .
C22 Fe2 C26 C30 -160.7(3) . .
C24 Fe2 C26 C30 -45.8(7) . .
C28 Fe2 C26 C30 81.9(3) . .
C27 Fe2 C26 C30 119.6(4) . .
C29 Fe2 C26 C30 37.3(3) . .
C21 Fe2 C26 C27 121.2(3) . .
C25 Fe2 C26 C27 162.9(3) . .
C30 Fe2 C26 C27 -119.6(4) . .
C23 Fe2 C26 C27 48.4(7) . .
C22 Fe2 C26 C27 79.7(4) . .
C24 Fe2 C26 C27 -165.4(5) . .
C28 Fe2 C26 C27 -37.7(3) . .
C29 Fe2 C26 C27 -82.3(3) . .
C30 C26 C27 C28 -0.4(5) . .
Fe2 C26 C27 C28 58.8(3) . .
C30 C26 C27 Fe2 -59.2(3) . .
C21 Fe2 C27 C26 -77.1(4) . .
C25 Fe2 C27 C26 -44.7(7) . .
C30 Fe2 C27 C26 37.6(3) . .
C23 Fe2 C27 C26 -160.2(3) . .
C22 Fe2 C27 C26 -118.7(3) . .
C24 Fe2 C27 C26 166.1(5) . .
C28 Fe2 C27 C26 119.5(4) . .
C29 Fe2 C27 C26 81.4(3) . .
C21 Fe2 C27 C28 163.4(3) . .
C25 Fe2 C27 C28 -164.2(6) . .
C30 Fe2 C27 C28 -81.9(3) . .
C26 Fe2 C27 C28 -119.5(4) . .
C23 Fe2 C27 C28 80.3(3) . .
C22 Fe2 C27 C28 121.9(3) . .
C24 Fe2 C27 C28 46.6(7) . .
C29 Fe2 C27 C28 -38.1(3) . .
C26 C27 C28 C31 -175.3(5) . .
Fe2 C27 C28 C31 -116.7(5) . .
C26 C27 C28 C29 0.5(5) . .
Fe2 C27 C28 C29 59.1(3) . .
C26 C27 C28 Fe2 -58.6(3) . .
C21 Fe2 C28 C31 76.2(7) . .
C25 Fe2 C28 C31 -75.0(7) . .
C30 Fe2 C28 C31 -158.6(4) . .
C26 Fe2 C28 C31 157.5(5) . .
C23 Fe2 C28 C31 1.1(5) . .
C22 Fe2 C28 C31 42.8(5) . .
C24 Fe2 C28 C31 -41.7(5) . .
C27 Fe2 C28 C31 119.9(5) . .
C29 Fe2 C28 C31 -120.8(5) . .
C21 Fe2 C28 C27 -43.6(7) . .
C25 Fe2 C28 C27 165.1(6) . .
C30 Fe2 C28 C27 81.6(3) . .
C26 Fe2 C28 C27 37.6(3) . .
C23 Fe2 C28 C27 -118.7(3) . .
C22 Fe2 C28 C27 -77.1(3) . .
C24 Fe2 C28 C27 -161.6(3) . .
C29 Fe2 C28 C27 119.4(4) . .
C21 Fe2 C28 C29 -163.0(6) . .
C25 Fe2 C28 C29 45.8(7) . .
C30 Fe2 C28 C29 -37.8(3) . .
C26 Fe2 C28 C29 -81.8(3) . .
C23 Fe2 C28 C29 121.9(3) . .
C22 Fe2 C28 C29 163.6(3) . .
C24 Fe2 C28 C29 79.1(3) . .
C27 Fe2 C28 C29 -119.4(4) . .
C31 C28 C29 C30 175.3(4) . .
C27 C28 C29 C30 -0.4(5) . .
Fe2 C28 C29 C30 58.8(3) . .
C31 C28 C29 Fe2 116.5(5) . .
C27 C28 C29 Fe2 -59.2(3) . .
C21 Fe2 C29 C30 45.8(7) . .
C25 Fe2 C29 C30 79.4(4) . .
C26 Fe2 C29 C30 -37.4(3) . .
C23 Fe2 C29 C30 163.2(3) . .
C22 Fe2 C29 C30 -164.4(6) . .
C24 Fe2 C29 C30 121.3(3) . .
C28 Fe2 C29 C30 -118.9(4) . .
C27 Fe2 C29 C30 -81.2(3) . .
C21 Fe2 C29 C28 164.7(5) . .
C25 Fe2 C29 C28 -161.8(3) . .
C30 Fe2 C29 C28 118.9(4) . .
C26 Fe2 C29 C28 81.5(3) . .
C23 Fe2 C29 C28 -78.0(4) . .
C22 Fe2 C29 C28 -45.6(8) . .
C24 Fe2 C29 C28 -119.9(3) . .
C27 Fe2 C29 C28 37.6(3) . .
C27 C26 C30 C29 0.1(6) . .
Fe2 C26 C30 C29 -59.4(3) . .
C27 C26 C30 Fe2 59.5(3) . .
C28 C29 C30 C26 0.2(5) . .
Fe2 C29 C30 C26 59.0(3) . .
C28 C29 C30 Fe2 -58.8(3) . .
C21 Fe2 C30 C26 78.9(4) . .
C25 Fe2 C30 C26 121.2(3) . .
C23 Fe2 C30 C26 -166.1(6) . .
C22 Fe2 C30 C26 46.8(7) . .
C24 Fe2 C30 C26 162.5(3) . .
C28 Fe2 C30 C26 -81.6(3) . .
C27 Fe2 C30 C26 -37.5(3) . .
C29 Fe2 C30 C26 -120.0(4) . .
C21 Fe2 C30 C29 -161.1(3) . .
C25 Fe2 C30 C29 -118.8(3) . .
C26 Fe2 C30 C29 120.0(4) . .
C23 Fe2 C30 C29 -46.1(8) . .
C22 Fe2 C30 C29 166.8(5) . .
C24 Fe2 C30 C29 -77.5(4) . .
C28 Fe2 C30 C29 38.4(3) . .
C27 Fe2 C30 C29 82.5(3) . .
C37 C33 C34 C35 1.8(7) . .
C37 C33 C34 C35 1.8(7) . .
C32 C33 C34 C35 -176.2(5) . .
C33 C34 C35 N2 0.7(8) . .
N2 C36 C37 C33 0.5(9) . .
C34 C33 C37 C36 -2.4(8) . .
C32 C33 C37 C36 175.6(5) . .
C14 C15 N1 C16 2.2(8) . .
C14 C15 N1 Cu1 -173.9(4) . .
C17 C16 N1 C15 -2.2(8) . .
C17 C16 N1 Cu1 173.9(4) . .
Cu1 Cu1 N1 C15 -153.8(3) 2_655 .
I1 Cu1 N1 C15 27.0(4) . .
I2 Cu1 N1 C15 -88.1(4) 2_655 .
Cu2 Cu1 N1 C15 -37.6(5) 2_655 .
Cu2 Cu1 N1 C15 98.6(4) . .
I2 Cu1 N1 C15 145.7(4) . .
Cu1 Cu1 N1 C16 30.3(5) 2_655 .
I1 Cu1 N1 C16 -148.9(4) . .
I2 Cu1 N1 C16 96.0(4) 2_655 .
Cu2 Cu1 N1 C16 146.5(3) 2_655 .
Cu2 Cu1 N1 C16 -77.3(5) . .
I2 Cu1 N1 C16 -30.2(4) . .
C34 C35 N2 C36 -2.5(8) . .
C34 C35 N2 Cu2 166.3(4) . .
C37 C36 N2 C35 1.9(8) . .
C37 C36 N2 Cu2 -167.1(4) . .
Cu2 Cu2 N2 C35 -52.6(4) 2_655 .
I2 Cu2 N2 C35 138.4(4) . .
I1 Cu2 N2 C35 18.0(4) 2_655 .
Cu1 Cu2 N2 C35 68.8(5) 2_655 .
Cu1 Cu2 N2 C35 -148.9(3) . .
I1 Cu2 N2 C35 -105.9(4) . .
Cu2 Cu2 N2 C36 115.9(4) 2_655 .
I2 Cu2 N2 C36 -53.0(4) . .
I1 Cu2 N2 C36 -173.5(4) 2_655 .
Cu1 Cu2 N2 C36 -122.7(4) 2_655 .
Cu1 Cu2 N2 C36 19.7(5) . .
I1 Cu2 N2 C36 62.7(4) . .
N1 Cu1 I1 Cu2 -150.06(13) . 2_655
Cu1 Cu1 I1 Cu2 30.56(3) 2_655 2_655
I2 Cu1 I1 Cu2 -35.30(2) 2_655 2_655
Cu2 Cu1 I1 Cu2 65.70(3) . 2_655
I2 Cu1 I1 Cu2 97.17(3) . 2_655
N1 Cu1 I1 Cu2 144.24(13) . .
Cu1 Cu1 I1 Cu2 -35.14(3) 2_655 .
I2 Cu1 I1 Cu2 -101.00(3) 2_655 .
Cu2 Cu1 I1 Cu2 -65.70(3) 2_655 .
I2 Cu1 I1 Cu2 31.47(2) . .
N2 Cu2 I1 Cu2 136.26(12) . 2_655
I2 Cu2 I1 Cu2 -106.109(19) . 2_655
I1 Cu2 I1 Cu2 22.73(3) 2_655 2_655
Cu1 Cu2 I1 Cu2 -41.62(3) 2_655 2_655
Cu1 Cu2 I1 Cu2 -73.424(19) . 2_655
N2 Cu2 I1 Cu1 -150.31(12) . .
Cu2 Cu2 I1 Cu1 73.424(19) 2_655 .
I2 Cu2 I1 Cu1 -32.69(2) . .
I1 Cu2 I1 Cu1 96.16(3) 2_655 .
Cu1 Cu2 I1 Cu1 31.80(3) 2_655 .
N2 Cu2 I2 Cu1 -156.12(13) . 2_655
Cu2 Cu2 I2 Cu1 32.84(3) 2_655 2_655
I1 Cu2 I2 Cu1 -36.72(2) 2_655 2_655
Cu1 Cu2 I2 Cu1 66.21(3) . 2_655
I1 Cu2 I2 Cu1 97.84(3) . 2_655
N2 Cu2 I2 Cu1 137.67(13) . .
Cu2 Cu2 I2 Cu1 -33.37(3) 2_655 .
I1 Cu2 I2 Cu1 -102.92(3) 2_655 .
Cu1 Cu2 I2 Cu1 -66.21(3) 2_655 .
I1 Cu2 I2 Cu1 31.63(2) . .
N1 Cu1 I2 Cu2 -151.80(12) . .
Cu1 Cu1 I2 Cu2 72.675(19) 2_655 .
I1 Cu1 I2 Cu2 -33.10(2) . .
I2 Cu1 I2 Cu2 92.05(3) 2_655 .
Cu2 Cu1 I2 Cu2 29.85(3) 2_655 .
N1 Cu1 I2 Cu1 135.52(12) . 2_655
I1 Cu1 I2 Cu1 -105.777(17) . 2_655
I2 Cu1 I2 Cu1 19.38(3) 2_655 2_655
Cu2 Cu1 I2 Cu1 -42.83(3) 2_655 2_655
Cu2 Cu1 I2 Cu1 -72.675(19) . 2_655
